data_4329321
loop_
_publ_author_name
'Andrew C. Malingowski'
'Peter W. Stephens'
'Ashfia Huq'
'Qingzhen Huang'
'Syed Khalid'
'Peter G. Khalifah'

_publ_section_title
;
 Substitutional Mechanism of Ni into the Wide-Band-Gap Semiconductor
 InTaO4 and Its Implications for Water Splitting Activity in the
 Wolframite Structure Type
;
_journal_name_full 'Inorganic Chemistry'
_journal_page_first 6096
_journal_page_last 6103
_journal_paper_doi 10.1021/ic202715c
_journal_volume 51
_journal_year 2012
_chemical_formula_sum 'In O4 Ta'
_chemical_formula_weight 359.76
_space_group_IT_number 13
_symmetry_cell_setting monoclinic
_symmetry_space_group_name_Hall '-P 2yc'
_symmetry_space_group_name_H-M 'P 1 2/c 1'
_audit_author_name 'Andrew Malingowski'
_audit_creation_date 2011-12-14T14:07
_audit_creation_method 'from EXP file using GSAS2CIF'
_audit_update_record ' 2011-12-14T14:07  Initial CIF as created by GSAS2CIF'
_cell_angle_alpha 90.0
_cell_angle_beta 91.42510(30)
_cell_angle_gamma 90.0
_cell_formula_units_Z 2
_cell_length_a 4.830251(16)
_cell_length_b 5.775132(17)
_cell_length_c 5.157150(14)
_cell_volume 143.8159(7)
_computing_structure_refinement GSAS
_diffrn_radiation_polarisn_ratio 0.97
_diffrn_radiation_probe x-ray
_diffrn_radiation_wavelength 0.697255
_exptl_absorpt_correction_T_max 1.00000
_exptl_absorpt_correction_T_min 1.00000
_exptl_absorpt_process_details
;   GSAS Absorption/surface roughness correction: function number 0
 No correction is applied.
;
_pd_block_id 2011-12-14T14:07|INTAO4_FINAL_COREFIN_phase1|Andrew_Malingowski||
_pd_calc_method 'Rietveld Refinement'
_pd_meas_2theta_range_inc 0.005
_pd_meas_2theta_range_max 50.0
_pd_meas_2theta_range_min 5.0
_pd_phase_name InTaO4
_pd_proc_2theta_range_inc 0.005
_pd_proc_2theta_range_max 50.00309
_pd_proc_2theta_range_min 5.00309
_pd_proc_info_datetime 2011-12-14T14:07:01
_pd_proc_ls_background_function
;   GSAS Background function number 1 with  3 terms.
 Shifted Chebyshev function of 1st kind
      1:    56.0813     2:    6.97618     3:    6.59095    
;
_pd_proc_ls_prof_R_factor 0.0438
_pd_proc_ls_prof_wR_expected 0.0547
_pd_proc_ls_prof_wR_factor 0.0496
_refine_ls_goodness_of_fit_all 0.96
_refine_ls_matrix_type full
_refine_ls_number_parameters 32
_refine_ls_number_restraints 0
_refine_ls_R_Fsqd_factor 0.01898
_refine_ls_shift/su_max 1.44
_refine_ls_shift/su_mean 0.30
_reflns_d_resolution_high 0.839
_reflns_d_resolution_low 5.775
_reflns_limit_h_max 5
_reflns_limit_h_min 0
_reflns_limit_k_max 7
_reflns_limit_k_min 0
_reflns_limit_l_max 6
_reflns_limit_l_min -6
_reflns_number_total 258
_cod_data_source_file ic202715c_si_001_1.cif
_cod_data_source_block INTAO4_FINAL_COREFIN_phase_1
_cod_original_cell_volume 143.8160(10)
_cod_database_code 4329321
_cod_database_fobs_code 4329321
_gsas_exptl_extinct_corr_t_min 1.00000
_gsas_exptl_extinct_corr_t_max 1.00000

loop_
_symmetry_equiv_pos_site_id
_symmetry_equiv_pos_as_xyz
1 +x,+y,+z
2 -x,+y,-z+1/2
-1 -x,-y,-z
-2 +x,-y,+z+1/2

loop_
_atom_site_aniso_label
_atom_site_aniso_U_11
_atom_site_aniso_U_12
_atom_site_aniso_U_13
_atom_site_aniso_U_22
_atom_site_aniso_U_23
_atom_site_aniso_U_33
O2 0.00581(29 -0.00206(26 -0.00171(25 0.00658(30 0.00019(26 0.00496(29
O1 0.00726(32 -0.00235(27 0.00097(26 0.00543(31 -0.00101(27 0.00414(28
Ta 0.00116(17 0.0 0.00006(14 0.00135(17 0.0 0.00093(16
In 0.00326(29 0.0 0.00055(23 0.00506(30 0.0 0.00424(29

loop_
_atom_site_type_symbol
_atom_site_label
_atom_site_fract_x
_atom_site_fract_y
_atom_site_fract_z
_atom_site_occupancy
_atom_site_thermal_displace_type
_atom_site_U_iso_or_equiv
_atom_site_symmetry_multiplicity
O O2 0.23977(17) 0.11908(15) 0.59863(15) 1.0 Uani 0.00582 4
O O1 0.28482(16) 0.39701(14) 0.06319(15) 1.0 Uani 0.00559 4
Ta Ta 0.5 0.67397(7) 0.25 1.0 Uani 0.00115 2
In In 0.0 0.17845(12) 0.25 1.0 Uani 0.00418 2

loop_
_atom_type_symbol
_atom_type_scat_dispersion_real
_atom_type_scat_dispersion_imag
_atom_type_scat_Cromer_Mann_a1
_atom_type_scat_Cromer_Mann_a2
_atom_type_scat_Cromer_Mann_a3
_atom_type_scat_Cromer_Mann_a4
_atom_type_scat_Cromer_Mann_b1
_atom_type_scat_Cromer_Mann_b2
_atom_type_scat_Cromer_Mann_b3
_atom_type_scat_Cromer_Mann_b4
_atom_type_scat_Cromer_Mann_c
_atom_type_scat_source
_atom_type_number_in_cell
O 0.000 0.000 3.04850 13.2771 2.28680 5.70110 1.54630 0.32390 0.86700 32.9089 0.25080 International_Tables_Vol_C 8.0
Ta 0.000 0.000 29.2024 1.77333 15.2293 9.37046 14.5135 0.29598 4.76492 63.3644 9.24354 International_Tables_Vol_C 2.0
In 0.000 0.000 19.1624 0.54760 18.5596 6.37760 4.29480 25.8499 2.03960 92.8029 4.93910 International_Tables_Vol_C 2.0

loop_
_geom_angle_atom_site_label_1
_geom_angle_atom_site_label_2
_geom_angle_atom_site_label_3
_geom_angle
_geom_angle_site_symmetry_1
_geom_angle_site_symmetry_3
_geom_angle_publ_flag
Ta O2 In 125.87(5) -1_666 1_555 n
Ta O2 In 133.67(4) -1_666 -1_556 n
In O2 In 98.213(34) 1_555 -1_556 n
Ta O1 Ta 105.319(34) 1_555 -1_665 n
Ta O1 In 123.96(4) 1_555 1_555 n
Ta O1 In 127.34(4) -1_665 1_555 n
O2 Ta O2 101.51(6) -1_666 -2_564 n
O2 Ta O1 167.495(34) -1_666 1_555 n
O2 Ta O1 88.62(4) -1_666 2_655 n
O2 Ta O1 96.338(34) -1_666 -1_665 n
O2 Ta O1 98.68(4) -1_666 -2_566 n
O2 Ta O1 88.62(4) -2_565 1_555 n
O2 Ta O1 167.495(34) -2_565 2_655 n
O2 Ta O1 98.68(4) -2_565 -1_665 n
O2 Ta O1 96.338(34) -2_565 -2_566 n
O1 Ta O1 82.37(5) 1_555 2_655 n
O1 Ta O1 74.681(34) 1_555 -1_665 n
O1 Ta O1 87.327(29) 1_555 -2_566 n
O1 Ta O1 87.327(29) 2_655 -1_665 n
O1 Ta O1 74.681(34) 2_655 -2_566 n
O1 Ta O1 156.16(5) -1_665 -2_566 n
O2 In O2 161.58(6) 1_555 2_555 n
O2 In O2 81.787(34) 1_555 -1_556 n
O2 In O2 84.006(32) 1_555 -2_554 n
O2 In O1 97.673(32) 1_555 1_555 n
O2 In O1 93.289(35) 1_555 2_555 n
O2 In In 123.04(4) 1_555 -1_555 n
O2 In In 41.831(21) 1_555 -1_556 n
O2 In O2 84.006(32) 2_555 -1_556 n
O2 In O2 81.787(34) 2_555 -2_554 n
O2 In O1 93.289(35) 2_555 1_555 n
O2 In O1 97.673(32) 2_555 2_555 n
O2 In In 41.831(21) 2_555 -1_555 n
O2 In In 123.04(4) 2_555 -1_556 n
O2 In O2 78.85(5) -1_556 -2_554 n
O2 In O1 166.01(4) -1_556 1_555 n
O2 In O1 87.188(35) -1_556 2_555 n
O2 In In 78.576(33) -1_556 -1_555 n
O2 In In 39.956(23) -1_556 -1_556 n
O2 In O1 87.188(35) -2_555 1_555 n
O2 In O1 166.01(4) -2_555 2_555 n
O2 In In 39.956(23) -2_555 -1_555 n
O2 In In 78.576(33) -2_555 -1_556 n
O1 In O1 106.78(5) 1_555 2_555 n
O1 In In 90.239(21) 1_555 -1_555 n
O1 In In 137.775(23) 1_555 -1_556 n
O1 In In 137.775(23) 2_555 -1_555 n
O1 In In 90.239(21) 2_555 -1_556 n
In In In 102.73(4) -1_555 -1_556 n

loop_
_geom_bond_atom_site_label_1
_geom_bond_atom_site_label_2
_geom_bond_distance
_geom_bond_site_symmetry_2
_geom_bond_publ_flag
O2 Ta 1.8892(8) -1_666 n
O2 In 2.1419(8) 1_555 n
O2 In 2.2244(9) -1_556 n
O1 Ta 2.1253(8) 1_555 n
O1 Ta 1.9851(8) -1_665 n
O1 In 2.1166(8) 1_555 n
Ta O2 1.8892(8) -1_666 n
Ta O2 1.8892(8) -2_564 n
Ta O1 2.1253(8) 1_555 n
Ta O1 2.1253(8) 2_655 n
Ta O1 1.9851(8) -1_665 n
Ta O1 1.9851(8) -2_565 n
Ta Ta 3.2691(5) -1_665 n
Ta Ta 3.2691(5) -1_666 n
In O2 2.1419(8) 1_555 n
In O2 2.1419(8) 2_555 n
In O2 2.2244(9) -1_556 n
In O2 2.2244(9) -2_554 n
In O1 2.1166(8) 1_555 n
In O1 2.1166(8) 2_555 n
In In 3.3011(9) -1_555 n
In In 3.3011(9) -1_556 n

loop_
_pd_block_diffractogram_id
2011-12-14T14:07|INTAO4_FINAL_COREFIN_H_02|Andrew_Malingowski|x16c
2011-12-14T14:07|INTAO4_FINAL_COREFIN_H_03|Andrew_Malingowski|POWGEN_1
2011-12-14T14:07|INTAO4_FINAL_COREFIN_H_04|Andrew_Malingowski|POWGEN_2
2011-12-14T14:07|INTAO4_FINAL_COREFIN_H_05|Andrew_Malingowski|POWGEN_3
